data_4331903
loop_
_publ_author_name
'Babai, Arash'
'Mudring, Anja-Verena'

_publ_section_title
;
 Homoleptic Alkaline Earth Metal Bis(trifluoromethanesulfonyl)imide
 Complex Compounds Obtained from an Ionic Liquid
;
_journal_issue 8
_journal_name_full 'Inorganic Chemistry'
_journal_page_first 3249
_journal_page_last 3255
_journal_paper_doi 10.1021/ic051820l
_journal_volume 45
_journal_year 2006
_chemical_formula_sum 'C24 H36 F24 N6 O16 S8 Sr'
_chemical_formula_weight 1464.69
_chemical_name_systematic
; 
 ? 
;
_space_group_IT_number 14
_symmetry_space_group_name_Hall '-P 2ybc'
_symmetry_space_group_name_H-M 'P 1 21/c 1'
_atom_sites_solution_hydrogens geom
_atom_sites_solution_primary direct
_atom_sites_solution_secondary difmap
_audit_creation_method SHELXL-97
_cell_angle_alpha 90.00
_cell_angle_beta 105.729(4)
_cell_angle_gamma 90.00
_cell_formula_units_Z 4
_cell_length_a 11.4883(7)
_cell_length_b 22.1512(13)
_cell_length_c 23.5346(13)
_cell_measurement_temperature 173(2)
_cell_volume 5764.8(6)
_computing_structure_refinement 'SHELXL-97 (Sheldrick, 1997)'
_computing_structure_solution 'SHELXS-97 (Sheldrick, 1990)'
_diffrn_ambient_temperature 173(2)
_diffrn_measured_fraction_theta_full 0.994
_diffrn_measured_fraction_theta_max 0.994
_diffrn_radiation_monochromator graphite
_diffrn_radiation_source 'fine-focus sealed tube'
_diffrn_radiation_type MoK\a
_diffrn_radiation_wavelength 0.71073
_diffrn_reflns_av_R_equivalents 0.0784
_diffrn_reflns_av_sigmaI/netI 0.0540
_diffrn_reflns_limit_h_max 14
_diffrn_reflns_limit_h_min -14
_diffrn_reflns_limit_k_max 28
_diffrn_reflns_limit_k_min -28
_diffrn_reflns_limit_l_max 30
_diffrn_reflns_limit_l_min -30
_diffrn_reflns_number 78537
_diffrn_reflns_theta_full 27.13
_diffrn_reflns_theta_max 27.13
_diffrn_reflns_theta_min 1.29
_exptl_absorpt_coefficient_mu 1.362
_exptl_crystal_density_diffrn 1.688
_exptl_crystal_density_method 'not measured'
_exptl_crystal_F_000 2928
_refine_diff_density_max 0.319
_refine_diff_density_min -0.289
_refine_diff_density_rms 0.052
_refine_ls_extinction_method none
_refine_ls_goodness_of_fit_ref 0.904
_refine_ls_hydrogen_treatment mixed
_refine_ls_matrix_type full
_refine_ls_number_parameters 716
_refine_ls_number_reflns 12677
_refine_ls_number_restraints 28
_refine_ls_restrained_S_all 0.907
_refine_ls_R_factor_all 0.1522
_refine_ls_R_factor_gt 0.0625
_refine_ls_shift/su_max 1.534
_refine_ls_shift/su_mean 0.027
_refine_ls_structure_factor_coef Fsqd
_refine_ls_weighting_details 'calc w=1/[\s^2^(Fo^2^)+(0.1018P)^2^+0.0000P] where P=(Fo^2^+2Fc^2^)/3'
_refine_ls_weighting_scheme calc
_refine_ls_wR_factor_gt 0.1560
_refine_ls_wR_factor_ref 0.1986
_reflns_number_gt 5145
_reflns_number_total 12677
_reflns_threshold_expression >2sigma(I)
_cod_data_source_file ic051820lsup3.cif
_cod_data_source_block c:\dokume~1\perfluor\desktop\erdalk~1\sr\new
_cod_database_code 4331903

loop_
_symmetry_equiv_pos_as_xyz
'x, y, z'
'-x, y+1/2, -z+1/2'
'-x, -y, -z'
'x, -y-1/2, z-1/2'

loop_
_atom_site_label
_atom_site_type_symbol
_atom_site_fract_x
_atom_site_fract_y
_atom_site_fract_z
_atom_site_U_iso_or_equiv
_atom_site_adp_type
_atom_site_occupancy
_atom_site_symmetry_multiplicity
_atom_site_calc_flag
_atom_site_refinement_flags
Sr1 Sr 0.32668(4) 0.25018(2) 0.07949(2) 0.07997(17) Uani 1 1 d .
S1 S 0.59413(16) 0.35667(10) 0.11656(7) 0.1177(6) Uani 1 1 d .
O1 O 0.4932(4) 0.32716(19) 0.07990(16) 0.1135(12) Uani 1 1 d .
N1 N 0.6031(5) 0.3584(3) 0.1834(2) 0.1275(19) Uani 1 1 d .
C1 C 0.5675(17) 0.4355(5) 0.0958(5) 0.200(6) Uani 1 1 d .
S2 S 0.51147(18) 0.33267(9) 0.21539(7) 0.1183(6) Uani 1 1 d .
O2 O 0.4069(4) 0.3052(2) 0.17849(17) 0.1319(16) Uani 1 1 d .
N2 N 0.0526(5) 0.3621(3) -0.0192(2) 0.1222(18) Uani 1 1 d .
C2 C 0.4537(14) 0.3993(6) 0.2412(7) 0.194(5) Uani 1 1 d .
S3 S 0.05815(17) 0.35322(10) 0.04702(8) 0.1227(6) Uani 1 1 d .
O3 O 0.1620(4) 0.32546(17) 0.08321(15) 0.1042(11) Uani 1 1 d .
N3 N 0.1515(6) 0.1469(3) -0.0677(3) 0.146(2) Uani 1 1 d .
C3 C 0.071(2) 0.4291(6) 0.0733(6) 0.247(9) Uani 1 1 d .
S4 S 0.14648(16) 0.34017(8) -0.05196(7) 0.1071(5) Uani 1 1 d .
O4 O 0.2504(4) 0.3111(2) -0.01668(17) 0.1215(14) Uani 1 1 d .
N4 N 0.4892(5) 0.1393(3) 0.2228(2) 0.1301(19) Uani 1 1 d .
C4 C 0.2037(10) 0.4101(5) -0.0739(5) 0.159(3) Uani 1 1 d .
S5 S 0.0701(2) 0.16513(9) -0.02685(10) 0.1329(7) Uani 1 1 d .
O5 O 0.1289(4) 0.1980(2) 0.0252(2) 0.1298(14) Uani 1 1 d .
C5 C -0.004(2) 0.0997(6) 0.0047(9) 0.305(14) Uani 1 1 d .
S6 S 0.2899(2) 0.15252(12) -0.05565(11) 0.1607(9) Uani 1 1 d .
O6 O 0.3522(4) 0.1763(2) 0.0005(2) 0.1353(16) Uani 1 1 d .
C6 C 0.336(3) 0.0704(10) -0.0458(13) 0.320(16) Uani 1 1 d .
S7 S 0.57053(16) 0.15471(9) 0.18169(8) 0.1183(6) Uani 1 1 d .
O7 O 0.5158(4) 0.1900(2) 0.13143(19) 0.1257(15) Uani 1 1 d .
C7 C 0.6020(15) 0.0827(6) 0.1529(7) 0.191(4) Uani 1 1 d .
S8 S 0.35078(17) 0.15018(9) 0.21131(9) 0.1271(6) Uani 1 1 d .
O8 O 0.2904(3) 0.17579(19) 0.15570(19) 0.1166(13) Uani 1 1 d .
C8 C 0.2895(14) 0.0738(7) 0.2074(9) 0.232(8) Uani 1 1 d .
F10 F 0.5780(8) 0.4403(3) 0.0420(3) 0.255(4) Uani 1 1 d .
N10 N 0.6464(9) 0.2037(7) 0.4126(4) 0.239(6) Uani 1 1 d D
C10 C 0.699(4) 0.2116(17) 0.4758(8) 0.73(6) Uani 1 1 d D
H10A H 0.7875 0.2063 0.4856 0.880 Uiso 1 1 calc R
H10B H 0.6657 0.1808 0.4977 0.880 Uiso 1 1 calc R
F11 F 0.4710(14) 0.4538(4) 0.1013(5) 0.314(8) Uani 1 1 d .
O11 O 0.7064(5) 0.3427(5) 0.1081(3) 0.227(4) Uani 1 1 d .
C11 C 0.669(5) 0.2738(19) 0.4939(16) 0.67(5) Uani 1 1 d D
H11A H 0.7330 0.2884 0.5286 0.803 Uiso 1 1 calc R
H11B H 0.5906 0.2742 0.5034 0.803 Uiso 1 1 calc R
F12 F 0.6632(13) 0.4657(4) 0.1299(4) 0.339(7) Uani 1 1 d .
O12 O 0.5764(7) 0.3000(3) 0.2666(2) 0.194(3) Uani 1 1 d .
C12 C 0.665(3) 0.3123(15) 0.4392(19) 0.61(4) Uani 1 1 d D
H12A H 0.5951 0.3403 0.4306 0.728 Uiso 1 1 calc R
H12B H 0.7403 0.3359 0.4443 0.728 Uiso 1 1 calc R
O13 O -0.0536(5) 0.3311(5) 0.0528(3) 0.240(4) Uani 1 1 d .
C13 C 0.651(4) 0.2662(13) 0.3915(17) 1.49(14) Uani 1 1 d D
H13A H 0.5763 0.2747 0.3600 1.783 Uiso 1 1 calc R
H13B H 0.7202 0.2699 0.3740 1.783 Uiso 1 1 calc R
O14 O 0.0838(6) 0.3132(3) -0.1056(2) 0.187(3) Uani 1 1 d .
C14 C 0.5172(12) 0.2022(10) 0.3810(9) 0.379(13) Uani 1 1 d D
H14A H 0.4716 0.2263 0.4025 0.569 Uiso 1 1 calc R
H14B H 0.4884 0.1603 0.3781 0.569 Uiso 1 1 calc R
H14C H 0.5054 0.2188 0.3413 0.569 Uiso 1 1 calc R
O15 O -0.0406(5) 0.1885(3) -0.0613(3) 0.181(2) Uani 1 1 d .
C15 C 0.7242(17) 0.1745(11) 0.3773(8) 0.44(3) Uani 1 1 d D
H15A H 0.6900 0.1780 0.3340 0.531 Uiso 1 1 calc R
H15B H 0.8096 0.1879 0.3893 0.531 Uiso 1 1 calc R
O16 O 0.3197(7) 0.1778(5) -0.1070(3) 0.251(5) Uani 1 1 d .
C16 C 0.704(3) 0.1138(12) 0.4014(15) 0.58(4) Uani 1 1 d D
H16A H 0.7592 0.1052 0.4409 0.699 Uiso 1 1 calc R
H16B H 0.6191 0.1059 0.4007 0.699 Uiso 1 1 calc R
O17 O 0.6850(5) 0.1731(3) 0.2157(3) 0.173(2) Uani 1 1 d .
C17 C 0.741(5) 0.0847(14) 0.3525(15) 0.97(9) Uani 1 1 d D
H17A H 0.7711 0.1155 0.3300 1.448 Uiso 1 1 calc R
H17B H 0.6716 0.0640 0.3264 1.448 Uiso 1 1 calc R
H17C H 0.8056 0.0554 0.3686 1.448 Uiso 1 1 calc R
O18 O 0.3260(6) 0.1769(4) 0.2626(2) 0.182(2) Uani 1 1 d .
F20 F 0.3851(8) 0.3818(4) 0.2750(3) 0.262(4) Uani 1 1 d .
N20 N -0.0006(7) 0.2057(5) -0.2517(3) 0.195(4) Uani 1 1 d D
C20 C -0.051(4) 0.2542(13) -0.2254(13) 0.63(5) Uani 1 1 d D
H20A H -0.0083 0.2592 -0.1830 0.759 Uiso 1 1 calc R
H20B H -0.1384 0.2487 -0.2301 0.759 Uiso 1 1 calc R
F21 F 0.5491(9) 0.4252(4) 0.2818(4) 0.290(5) Uani 1 1 d .
C21 C -0.026(2) 0.3061(12) -0.2623(15) 0.46(3) Uani 1 1 d D
H21A H -0.0883 0.3375 -0.2652 0.554 Uiso 1 1 calc R
H21B H 0.0536 0.3242 -0.2421 0.554 Uiso 1 1 calc R
F22 F 0.4075(11) 0.4363(4) 0.2046(5) 0.301(7) Uani 1 1 d .
C22 C -0.0242(17) 0.2870(10) -0.3238(9) 0.300(12) Uani 1 1 d D
H22A H -0.0938 0.3031 -0.3546 0.360 Uiso 1 1 calc R
H22B H 0.0524 0.2976 -0.3330 0.360 Uiso 1 1 calc R
C23 C -0.035(2) 0.2222(9) -0.3141(5) 0.332(12) Uani 1 1 d D
H23A H -0.1193 0.2095 -0.3322 0.399 Uiso 1 1 calc R
H23B H 0.0175 0.2001 -0.3343 0.399 Uiso 1 1 calc R
C24 C 0.1232(12) 0.2176(8) -0.2241(9) 0.322(10) Uani 1 1 d D
H24A H 0.1452 0.2569 -0.2372 0.483 Uiso 1 1 calc R
H24B H 0.1731 0.1860 -0.2350 0.483 Uiso 1 1 calc R
H24C H 0.1369 0.2179 -0.1812 0.483 Uiso 1 1 calc R
C25 C -0.0725(16) 0.1566(11) -0.2344(14) 0.45(2) Uani 1 1 d D
H25A H -0.0887 0.1652 -0.1960 0.537 Uiso 1 1 calc R
H25B H -0.1501 0.1502 -0.2648 0.537 Uiso 1 1 calc R
C26 C 0.006(2) 0.1062(9) -0.2305(10) 0.355(12) Uani 1 1 d D
H26A H 0.0804 0.1107 -0.1976 0.426 Uiso 1 1 calc R
H26B H 0.0285 0.0998 -0.2679 0.426 Uiso 1 1 calc R
C27 C -0.072(3) 0.0569(14) -0.2192(14) 0.74(2) Uani 1 1 d D
H27A H -0.1565 0.0697 -0.2315 1.108 Uiso 1 1 calc R
H27B H -0.0489 0.0473 -0.1770 1.108 Uiso 1 1 calc R
H27C H -0.0612 0.0210 -0.2417 1.108 Uiso 1 1 calc R
F30 F 0.1592(14) 0.4560(4) 0.0661(5) 0.314(8) Uani 1 1 d .
F31 F 0.0688(11) 0.4291(3) 0.1288(3) 0.318(6) Uani 1 1 d .
F32 F -0.0345(14) 0.4556(5) 0.0421(4) 0.386(8) Uani 1 1 d .
F40 F 0.2568(9) 0.4414(3) -0.0308(4) 0.255(4) Uani 1 1 d .
F41 F 0.1147(8) 0.4410(3) -0.1079(3) 0.238(3) Uani 1 1 d .
F42 F 0.2769(7) 0.3967(3) -0.1062(3) 0.234(3) Uani 1 1 d .
F50 F -0.0175(13) 0.0593(4) -0.0412(5) 0.401(8) Uani 1 1 d .
F51 F -0.025(3) 0.0991(10) 0.0388(7) 0.557(7) Uani 1 1 d .
F52 F 0.1296(15) 0.0707(4) 0.0302(6) 0.339(6) Uani 1 1 d .
F60 F 0.310(2) 0.0450(5) -0.0116(9) 0.385(13) Uani 1 1 d .
F61 F 0.4481(11) 0.0714(6) -0.0486(7) 0.378(9) Uani 1 1 d .
F62 F 0.2805(13) 0.0507(6) -0.1041(6) 0.448(10) Uani 1 1 d .
F70 F 0.6390(10) 0.0436(3) 0.1922(5) 0.300(5) Uani 1 1 d .
F71 F 0.6782(8) 0.0898(3) 0.1225(4) 0.250(4) Uani 1 1 d .
F72 F 0.5026(10) 0.0618(4) 0.1151(5) 0.270(4) Uani 1 1 d .
F80 F 0.3110(11) 0.0432(4) 0.1657(6) 0.267(5) Uani 1 1 d .
F81 F 0.1744(8) 0.0775(4) 0.2005(5) 0.294(5) Uani 1 1 d .
F82 F 0.3409(8) 0.0467(4) 0.2588(4) 0.286(4) Uani 1 1 d .

loop_
_atom_site_aniso_label
_atom_site_aniso_U_11
_atom_site_aniso_U_22
_atom_site_aniso_U_33
_atom_site_aniso_U_23
_atom_site_aniso_U_13
_atom_site_aniso_U_12
Sr1 0.0875(3) 0.0713(3) 0.0780(3) 0.0031(3) 0.01706(19) 0.0047(3)
S1 0.1026(11) 0.1499(16) 0.1030(11) -0.0096(10) 0.0321(9) -0.0262(11)
O1 0.131(3) 0.122(3) 0.089(2) -0.007(2) 0.032(2) -0.037(3)
N1 0.122(4) 0.163(5) 0.095(3) -0.017(3) 0.024(3) -0.043(4)
C1 0.336(18) 0.140(9) 0.133(8) -0.014(7) 0.080(10) -0.115(12)
S2 0.1469(14) 0.1249(13) 0.0812(9) -0.0110(9) 0.0278(9) -0.0303(11)
O2 0.155(4) 0.154(4) 0.094(3) -0.034(3) 0.048(3) -0.063(3)
N2 0.106(3) 0.163(5) 0.101(3) 0.038(3) 0.034(3) 0.041(3)
C2 0.242(13) 0.189(11) 0.196(11) -0.070(10) 0.135(10) -0.073(11)
S3 0.1148(12) 0.1546(16) 0.1075(11) 0.0387(11) 0.0450(9) 0.0441(11)
O3 0.125(3) 0.104(3) 0.085(2) 0.012(2) 0.031(2) 0.036(2)
N3 0.137(5) 0.133(5) 0.145(5) -0.051(4) -0.001(4) 0.020(4)
C3 0.44(2) 0.176(12) 0.160(9) 0.055(9) 0.142(13) 0.190(16)
S4 0.1302(12) 0.1096(11) 0.0802(8) 0.0165(8) 0.0264(8) 0.0134(10)
O4 0.139(3) 0.136(3) 0.098(3) 0.038(2) 0.047(2) 0.051(3)
N4 0.121(4) 0.153(5) 0.120(4) 0.056(4) 0.039(3) 0.036(4)
C4 0.187(9) 0.154(8) 0.155(8) 0.056(7) 0.080(7) 0.025(7)
S5 0.1298(15) 0.1057(13) 0.1454(15) -0.0081(12) 0.0072(13) -0.0315(11)
O5 0.114(3) 0.135(4) 0.134(3) -0.037(3) 0.023(3) -0.024(3)
C5 0.44(3) 0.097(8) 0.27(2) 0.033(10) -0.09(2) -0.027(13)
S6 0.169(2) 0.166(2) 0.1281(16) -0.0552(15) 0.0077(14) 0.0502(16)
O6 0.120(3) 0.148(4) 0.126(3) -0.046(3) 0.012(3) 0.036(3)
C6 0.28(2) 0.27(2) 0.40(3) -0.25(3) 0.07(2) 0.02(2)
S7 0.1019(11) 0.1229(13) 0.1237(12) 0.0211(10) 0.0195(10) 0.0361(10)
O7 0.103(3) 0.154(4) 0.125(3) 0.043(3) 0.039(2) 0.039(3)
C7 0.231(13) 0.155(10) 0.209(12) 0.013(9) 0.097(11) 0.060(10)
S8 0.1213(13) 0.1351(15) 0.1285(14) 0.0514(12) 0.0401(11) 0.0221(11)
O8 0.098(3) 0.116(3) 0.133(3) 0.050(3) 0.027(2) 0.010(2)
C8 0.161(10) 0.203(15) 0.34(2) 0.166(15) 0.080(13) 0.000(11)
F10 0.408(11) 0.203(6) 0.168(5) 0.025(4) 0.102(6) -0.115(6)
N10 0.141(7) 0.427(19) 0.135(7) 0.089(8) 0.012(5) -0.050(9)
C10 0.47(7) 1.49(17) 0.22(2) 0.34(5) 0.07(3) 0.02(8)
F11 0.52(2) 0.204(8) 0.263(9) 0.087(7) 0.188(12) 0.166(12)
O11 0.108(4) 0.431(13) 0.152(5) -0.048(6) 0.051(3) -0.002(5)
C11 0.34(4) 1.21(15) 0.51(7) 0.35(7) 0.20(5) 0.19(7)
F12 0.520(17) 0.254(9) 0.242(8) -0.046(6) 0.104(9) -0.244(11)
O12 0.238(7) 0.230(7) 0.099(3) 0.040(4) 0.019(4) -0.003(5)
C12 0.152(16) 0.94(10) 0.66(7) 0.31(8) 0.00(3) 0.01(4)
O13 0.107(4) 0.431(13) 0.201(6) 0.118(7) 0.074(4) 0.016(5)
C13 0.50(5) 2.00(18) 1.8(3) 1.0(2) -0.03(11) -0.735
O14 0.229(6) 0.213(6) 0.098(3) -0.027(4) 0.008(4) -0.013(5)
C14 0.149(11) 0.49(3) 0.42(3) -0.03(2) -0.046(13) -0.081(15)
O15 0.115(4) 0.223(7) 0.177(5) 0.014(5) -0.009(3) -0.011(4)
C15 0.221(17) 0.93(8) 0.177(14) 0.16(3) 0.049(13) 0.04(3)
O16 0.218(7) 0.408(15) 0.125(5) -0.036(6) 0.046(5) 0.055(8)
C16 0.52(5) 0.25(3) 0.69(8) 0.09(4) -0.31(5) 0.04(3)
O17 0.115(4) 0.228(7) 0.162(5) 0.013(4) 0.011(3) 0.016(4)
C17 1.42(16) 0.48(7) 0.54(6) 0.26(5) -0.51(8) -0.43(8)
O18 0.173(5) 0.258(7) 0.134(4) 0.026(4) 0.073(4) 0.044(5)
F20 0.338(9) 0.263(8) 0.254(7) -0.113(6) 0.200(7) -0.081(7)
N20 0.107(5) 0.324(13) 0.138(6) -0.097(7) 0.007(4) 0.013(6)
C20 0.68(8) 0.89(11) 0.28(3) -0.25(5) 0.06(4) 0.32(8)
F21 0.359(11) 0.245(8) 0.295(9) -0.143(8) 0.137(8) -0.121(8)
C21 0.220(19) 0.54(5) 0.60(7) -0.23(5) 0.07(3) 0.12(2)
F22 0.426(15) 0.229(8) 0.315(12) 0.071(8) 0.211(11) 0.163(10)
C22 0.222(15) 0.39(3) 0.28(2) 0.10(2) 0.053(14) -0.057(19)
C23 0.49(3) 0.39(3) 0.108(8) -0.065(11) 0.061(12) -0.13(2)
C24 0.158(11) 0.301(19) 0.46(3) 0.044(19) 0.007(14) -0.039(12)
C25 0.185(17) 0.46(4) 0.62(5) 0.22(4) -0.03(2) -0.07(2)
C26 0.37(3) 0.34(3) 0.31(2) -0.01(2) 0.01(2) 0.00(2)
C27 0.80(4) 0.75(4) 0.46(4) 0.29(4) -0.18(4) -0.569
F30 0.58(2) 0.174(7) 0.247(8) -0.073(6) 0.214(12) -0.135(11)
F31 0.642(17) 0.189(6) 0.190(5) 0.034(4) 0.230(8) 0.177(8)
F32 0.62(2) 0.302(10) 0.315(11) 0.148(9) 0.261(12) 0.320(14)
F40 0.326(10) 0.187(6) 0.287(9) -0.054(6) 0.144(8) -0.119(6)
F41 0.309(8) 0.183(5) 0.248(7) 0.117(5) 0.118(6) 0.096(6)
F42 0.293(7) 0.209(6) 0.274(7) 0.090(5) 0.205(6) 0.053(5)
F50 0.61(2) 0.189(7) 0.351(12) -0.021(8) 0.035(13) -0.230(11)
F51 0.81(2) 0.603(16) 0.284(15) -0.027(14) 0.197(18) -0.527
F52 0.54(2) 0.157(7) 0.363(14) 0.081(8) 0.188(15) -0.025(10)
F60 0.47(2) 0.161(8) 0.51(3) 0.062(12) 0.113(18) 0.127(11)
F61 0.288(10) 0.317(13) 0.489(18) -0.178(12) 0.035(12) 0.149(10)
F62 0.483(19) 0.328(13) 0.426(16) -0.266(13) -0.060(13) 0.156(12)
F70 0.431(13) 0.161(6) 0.346(11) 0.091(7) 0.173(10) 0.151(8)
F71 0.286(8) 0.211(7) 0.312(9) -0.010(6) 0.179(8) 0.074(6)
F72 0.316(11) 0.211(8) 0.281(9) -0.097(7) 0.078(8) -0.032(7)
F80 0.276(10) 0.148(6) 0.379(15) -0.001(7) 0.094(9) -0.041(6)
F81 0.190(6) 0.209(7) 0.490(14) 0.143(8) 0.102(8) -0.029(5)
F82 0.338(10) 0.229(7) 0.304(9) 0.177(7) 0.107(7) 0.038(6)

loop_
_atom_type_symbol
_atom_type_description
_atom_type_scat_dispersion_real
_atom_type_scat_dispersion_imag
_atom_type_scat_source
C C 0.0033 0.0016 'International Tables Vol C Tables 4.2.6.8 and 6.1.1.4'
F F 0.0171 0.0103 'International Tables Vol C Tables 4.2.6.8 and 6.1.1.4'
N N 0.0061 0.0033 'International Tables Vol C Tables 4.2.6.8 and 6.1.1.4'
O O 0.0106 0.0060 'International Tables Vol C Tables 4.2.6.8 and 6.1.1.4'
S S 0.1246 0.1234 'International Tables Vol C Tables 4.2.6.8 and 6.1.1.4'
Sr Sr -1.5307 3.2498 'International Tables Vol C Tables 4.2.6.8 and 6.1.1.4'
H H 0.0000 0.0000 'International Tables Vol C Tables 4.2.6.8 and 6.1.1.4'

loop_
_geom_angle_atom_site_label_1
_geom_angle_atom_site_label_2
_geom_angle_atom_site_label_3
_geom_angle
O3 Sr1 O8 97.74(13)
O3 Sr1 O6 132.78(13)
O8 Sr1 O6 99.85(17)
O3 Sr1 O7 150.32(14)
O8 Sr1 O7 66.85(13)
O6 Sr1 O7 76.35(15)
O3 Sr1 O1 97.21(14)
O8 Sr1 O1 133.75(13)
O6 Sr1 O1 101.32(15)
O7 Sr1 O1 78.97(15)
O3 Sr1 O5 75.25(14)
O8 Sr1 O5 76.56(15)
O6 Sr1 O5 66.95(15)
O7 Sr1 O5 121.76(17)
O1 Sr1 O5 149.69(15)
O3 Sr1 O2 75.23(15)
O8 Sr1 O2 75.85(15)
O6 Sr1 O2 151.76(16)
O7 Sr1 O2 76.38(17)
O1 Sr1 O2 66.22(12)
O5 Sr1 O2 135.94(14)
O3 Sr1 O4 66.88(12)
O8 Sr1 O4 150.98(14)
O6 Sr1 O4 76.97(15)
O7 Sr1 O4 137.32(13)
O1 Sr1 O4 74.36(14)
O5 Sr1 O4 75.73(17)
O2 Sr1 O4 120.09(16)
O11 S1 O1 116.8(4)
O11 S1 N1 110.0(4)
O1 S1 N1 116.9(3)
O11 S1 C1 105.7(7)
O1 S1 C1 103.4(5)
N1 S1 C1 102.1(5)
S1 O1 Sr1 143.5(2)
S1 N1 S2 127.8(3)
F11 C1 F10 113.7(16)
F11 C1 F12 112.9(13)
F10 C1 F12 105.2(11)
F11 C1 S1 112.5(9)
F10 C1 S1 106.6(9)
F12 C1 S1 105.3(12)
O2 S2 O12 117.5(4)
O2 S2 N1 115.7(3)
O12 S2 N1 109.1(4)
O2 S2 C2 103.4(6)
O12 S2 C2 106.7(6)
N1 S2 C2 102.9(5)
S2 O2 Sr1 142.8(3)
S3 N2 S4 127.5(3)
F22 C2 F20 114.3(15)
F22 C2 F21 109.2(12)
F20 C2 F21 101.3(11)
F22 C2 S2 116.8(10)
F20 C2 S2 107.4(9)
F21 C2 S2 106.4(11)
O3 S3 O13 115.7(3)
O3 S3 N2 117.4(3)
O13 S3 N2 110.4(4)
O3 S3 C3 103.1(6)
O13 S3 C3 106.4(8)
N2 S3 C3 101.9(5)
S3 O3 Sr1 141.6(2)
S6 N3 S5 128.6(4)
F30 C3 F31 112(2)
F30 C3 F32 111.2(12)
F31 C3 F32 106.5(12)
F30 C3 S3 113.6(10)
F31 C3 S3 108.9(10)
F32 C3 S3 104.1(15)
O14 S4 O4 118.7(4)
O14 S4 N2 108.8(4)
O4 S4 N2 116.0(2)
O14 S4 C4 104.1(5)
O4 S4 C4 104.1(4)
N2 S4 C4 103.1(4)
S4 O4 Sr1 142.0(2)
S7 N4 S8 128.0(3)
F40 C4 F41 109.6(11)
F40 C4 F42 110.5(11)
F41 C4 F42 106.4(8)
F40 C4 S4 112.3(7)
F41 C4 S4 109.8(8)
F42 C4 S4 108.1(8)
O15 S5 O5 116.8(4)
O15 S5 N3 109.8(4)
O5 S5 N3 115.8(3)
O15 S5 C5 94.2(8)
O5 S5 C5 102.0(7)
N3 S5 C5 116.2(8)
S5 O5 Sr1 143.9(3)
F51 C5 F50 134(2)
F51 C5 F52 97(3)
F50 C5 F52 85.9(16)
F51 C5 S5 128(2)
F50 C5 S5 98.9(15)
F52 C5 S5 88.2(14)
O6 S6 O16 117.2(5)
O6 S6 N3 115.8(3)
O16 S6 N3 109.9(4)
O6 S6 C6 100.9(8)
O16 S6 C6 110.5(11)
N3 S6 C6 100.7(10)
S6 O6 Sr1 141.8(3)
F60 C6 F61 121(3)
F60 C6 F62 115(3)
F61 C6 F62 99(2)
F60 C6 S6 117.5(19)
F61 C6 S6 103(2)
F62 C6 S6 98.0(18)
O17 S7 O7 116.9(4)
O17 S7 N4 109.7(4)
O7 S7 N4 115.8(3)
O17 S7 C7 102.7(6)
O7 S7 C7 105.2(5)
N4 S7 C7 104.8(6)
S7 O7 Sr1 144.5(3)
F70 C7 F71 110.4(12)
F70 C7 F72 108.2(14)
F71 C7 F72 105.2(13)
F70 C7 S7 113.3(10)
F71 C7 S7 109.7(11)
F72 C7 S7 109.6(9)
O8 S8 O18 116.7(3)
O8 S8 N4 116.2(3)
O18 S8 N4 110.0(4)
O8 S8 C8 103.8(6)
O18 S8 C8 105.2(7)
N4 S8 C8 103.1(6)
S8 O8 Sr1 140.6(2)
F80 C8 F81 110.2(19)
F80 C8 F82 109.2(14)
F81 C8 F82 109.2(12)
F80 C8 S8 112.3(10)
F81 C8 S8 108.4(11)
F82 C8 S8 107.5(13)
C10 N10 C14 127(2)
C10 N10 C13 100.9(17)
C14 N10 C13 88.7(19)
C10 N10 C15 118(2)
C14 N10 C15 112.1(13)
C13 N10 C15 98(2)
N10 C10 C11 110(2)
C10 C11 C12 103(3)
C13 C12 C11 103(3)
N10 C13 C12 113(3)
C16 C15 N10 90.1(15)
C17 C16 C15 89(2)
C24 N20 C20 97.7(19)
C24 N20 C23 112.0(13)
C20 N20 C23 102.5(14)
C24 N20 C25 124.9(13)
C20 N20 C25 96.4(19)
C23 N20 C25 116.2(14)
N20 C20 C21 99.2(19)
C22 C21 C20 113(2)
C23 C22 C21 95.9(16)
N20 C23 C22 113.0(12)
C26 C25 N20 101.6(16)
C25 C26 C27 101(2)

loop_
_geom_bond_atom_site_label_1
_geom_bond_atom_site_label_2
_geom_bond_distance
Sr1 O3 2.542(4)
Sr1 O8 2.552(4)
Sr1 O6 2.552(4)
Sr1 O7 2.560(4)
Sr1 O1 2.561(4)
Sr1 O5 2.561(4)
Sr1 O2 2.569(4)
Sr1 O4 2.576(4)
S1 O11 1.392(6)
S1 O1 1.405(4)
S1 N1 1.549(5)
S1 C1 1.817(13)
N1 S2 1.559(6)
C1 F11 1.220(19)
C1 F10 1.307(11)
C1 F12 1.350(15)
S2 O2 1.415(4)
S2 O12 1.431(6)
S2 C2 1.790(13)
N2 S3 1.554(5)
N2 S4 1.564(5)
C2 F22 1.202(16)
C2 F20 1.322(11)
C2 F21 1.370(15)
S3 O3 1.405(4)
S3 O13 1.415(6)
S3 C3 1.783(15)
N3 S6 1.543(7)
N3 S5 1.566(7)
C3 F30 1.23(2)
C3 F31 1.312(12)
C3 F32 1.364(19)
S4 O14 1.406(5)
S4 O4 1.411(4)
S4 C4 1.812(10)
N4 S7 1.555(6)
N4 S8 1.558(6)
C4 F40 1.245(12)
C4 F41 1.307(11)
C4 F42 1.312(10)
S5 O15 1.408(6)
S5 O5 1.427(4)
S5 C5 1.93(2)
C5 F51 0.90(3)
C5 F50 1.38(2)
C5 F52 1.62(3)
S6 O6 1.422(4)
S6 O16 1.454(9)
S6 C6 1.89(2)
C6 F60 1.09(4)
C6 F61 1.30(3)
C6 F62 1.42(2)
S7 O17 1.402(6)
S7 O7 1.415(4)
S7 C7 1.807(12)
C7 F70 1.254(13)
C7 F71 1.283(13)
C7 F72 1.326(15)
S8 O8 1.422(4)
S8 O18 1.439(6)
S8 C8 1.826(15)
C8 F80 1.27(2)
C8 F81 1.290(14)
C8 F82 1.337(16)
N10 C10 1.457(17)
N10 C14 1.469(14)
N10 C13 1.477(19)
N10 C15 1.521(15)
C10 C11 1.51(2)
C11 C12 1.534(19)
C12 C13 1.49(2)
C15 C16 1.501(19)
C16 C17 1.48(2)
N20 C24 1.419(13)
N20 C20 1.436(17)
N20 C23 1.461(12)
N20 C25 1.487(15)
C20 C21 1.51(2)
C21 C22 1.512(18)
C22 C23 1.462(16)
C25 C26 1.423(17)
C26 C27 1.481(17)
